data_2226970
loop_
_publ_author_name
'Choi, Hyeong'
'Lee, Taewoo'
'Han, Byung Hee'
'Kang, Sung Kwon'
'Sung, Chang Keun'

_publ_section_title
;
 1-(2,5-Dimethoxyphenyl)-3-(2-hydroxyethyl)urea
;
_journal_coeditor_code JH2184
_journal_issue 8
_journal_name_full 'Acta Crystallographica Section E'
_journal_page_first o2088
_journal_page_last o2089
_journal_paper_doi 10.1107/S1600536810028436
_journal_volume 66
_journal_year 2010
_chemical_formula_iupac 'C11 H16 N2 O4'
_chemical_formula_moiety 'C11 H16 N2 O4'
_chemical_formula_sum 'C11 H16 N2 O4'
_chemical_formula_weight 240.26
_space_group_IT_number 14
_symmetry_cell_setting monoclinic
_symmetry_space_group_name_Hall '-P 2ybc'
_symmetry_space_group_name_H-M 'P 1 21/c 1'
_audit_creation_method 'WinGX routine CIF_UPDATE'
_cell_angle_alpha 90
_cell_angle_beta 109.514(4)
_cell_angle_gamma 90
_cell_formula_units_Z 4
_cell_length_a 10.8571(9)
_cell_length_b 11.5559(10)
_cell_length_c 9.9337(8)
_cell_measurement_reflns_used 4246
_cell_measurement_temperature 173(2)
_cell_measurement_theta_max 28.18
_cell_measurement_theta_min 2.8
_cell_volume 1174.73(17)
_computing_cell_refinement 'SAINT (Bruker, 2002)'
_computing_data_collection 'SMART (Bruker, 2002)'
_computing_data_reduction 'SAINT (Bruker, 2002)'
_computing_molecular_graphics 'ORTEP-3 for Windows (Farrugia, 1997) and DIAMOND (Brandenburg, 2010)'
_computing_publication_material 'WinGX (Farrugia, 1999)'
_computing_structure_refinement 'SHELXL97 (Sheldrick, 2008)'
_computing_structure_solution 'SHELXS97 (Sheldrick, 2008)'
_diffrn_ambient_temperature 173(2)
_diffrn_measured_fraction_theta_full 0.968
_diffrn_measured_fraction_theta_max 0.968
_diffrn_measurement_device_type 'Bruker SMART CCD area-detector'
_diffrn_measurement_method '\f and \w scans'
_diffrn_radiation_type MoK\a
_diffrn_radiation_wavelength 0.71073
_diffrn_reflns_av_R_equivalents 0.0618
_diffrn_reflns_limit_h_max 13
_diffrn_reflns_limit_h_min -6
_diffrn_reflns_limit_k_max 9
_diffrn_reflns_limit_k_min -14
_diffrn_reflns_limit_l_max 7
_diffrn_reflns_limit_l_min -12
_diffrn_reflns_number 9411
_diffrn_reflns_theta_full 26.5
_diffrn_reflns_theta_max 26.5
_diffrn_reflns_theta_min 2.66
_exptl_absorpt_coefficient_mu 0.104
_exptl_absorpt_correction_type none
_exptl_crystal_colour colourless
_exptl_crystal_density_diffrn 1.358
_exptl_crystal_density_method 'not measured'
_exptl_crystal_description block
_exptl_crystal_F_000 512
_exptl_crystal_size_max 0.21
_exptl_crystal_size_mid 0.18
_exptl_crystal_size_min 0.09
_refine_diff_density_max 0.187
_refine_diff_density_min -0.248
_refine_ls_extinction_method none
_refine_ls_goodness_of_fit_ref 1.072
_refine_ls_hydrogen_treatment mixed
_refine_ls_matrix_type full
_refine_ls_number_parameters 168
_refine_ls_number_reflns 2352
_refine_ls_number_restraints 0
_refine_ls_restrained_S_all 1.072
_refine_ls_R_factor_gt 0.0336
_refine_ls_shift/su_max 0
_refine_ls_structure_factor_coef Fsqd
_refine_ls_weighting_details 'calc w=1/[\s^2^(Fo^2^)+(0.0526P)^2^] where P=(Fo^2^+2Fc^2^)/3'
_refine_ls_weighting_scheme calc
_refine_ls_wR_factor_ref 0.0895
_reflns_number_gt 1982
_reflns_number_total 2352
_reflns_threshold_expression I>2\s(I)
_cod_data_source_file jh2184.cif
_cod_data_source_block I
_cod_original_sg_symbol_H-M 'P 21/c'
_cod_database_code 2226970
_cod_database_fobs_code 2226970

loop_
_symmetry_equiv_pos_as_xyz
'x, y, z'
'-x, y+1/2, -z+1/2'
'-x, -y, -z'
'x, -y-1/2, z-1/2'

loop_
_atom_site_type_symbol
_atom_site_label
_atom_site_fract_x
_atom_site_fract_y
_atom_site_fract_z
_atom_site_U_iso_or_equiv
_atom_site_adp_type
_atom_site_calc_flag
_atom_site_refinement_flags
_atom_site_occupancy
_atom_site_disorder_assembly
_atom_site_disorder_group
C C1 0.26322(10) 0.50237(9) 0.48181(12) 0.0208(2) Uani d . 1 . .
C C2 0.15431(11) 0.43224(9) 0.47055(12) 0.0220(3) Uani d . 1 . .
C C3 0.05312(11) 0.42372(9) 0.34222(12) 0.0252(3) Uani d . 1 . .
H H3 -0.019 0.3778 0.3357 0.03 Uiso calc R 1 . .
C C4 0.05831(11) 0.48333(9) 0.22288(13) 0.0264(3) Uani d . 1 . .
H H4 -0.0101 0.4778 0.1366 0.032 Uiso calc R 1 . .
C C5 0.16604(11) 0.55102(9) 0.23333(12) 0.0242(3) Uani d . 1 . .
C C6 0.26888(11) 0.56150(9) 0.36195(12) 0.0228(3) Uani d . 1 . .
H H6 0.3407 0.6076 0.3677 0.027 Uiso calc R 1 . .
N N7 0.36023(9) 0.50709(8) 0.61700(10) 0.0234(2) Uani d . 1 . .
H H7 0.3458(12) 0.4616(12) 0.6799(15) 0.035(4) Uiso d . 1 . .
C C8 0.45894(10) 0.58708(9) 0.66522(12) 0.0205(2) Uani d . 1 . .
O O9 0.48440(8) 0.65994(6) 0.58761(8) 0.0260(2) Uani d . 1 . .
N N10 0.52601(9) 0.57919(8) 0.80586(11) 0.0250(2) Uani d . 1 . .
H H10 0.5012(13) 0.5293(11) 0.8553(15) 0.033(3) Uiso d . 1 . .
C C11 0.62695(11) 0.66229(10) 0.87792(12) 0.0268(3) Uani d . 1 . .
H H11A 0.5892 0.7391 0.8696 0.032 Uiso calc R 1 . .
H H11B 0.6936 0.6631 0.8329 0.032 Uiso calc R 1 . .
C C12 0.68773(11) 0.63093(10) 1.03317(13) 0.0271(3) Uani d . 1 . .
H H12A 0.7315 0.5568 1.0407 0.032 Uiso calc R 1 . .
H H12B 0.7531 0.6884 1.0801 0.032 Uiso calc R 1 . .
O O13 0.59367(8) 0.62435(7) 1.10450(9) 0.0260(2) Uani d . 1 . .
H H13 0.5628(15) 0.6954(15) 1.1048(16) 0.054(5) Uiso d . 1 . .
O O14 0.15906(8) 0.37701(6) 0.59484(9) 0.0274(2) Uani d . 1 . .
C C15 0.05328(12) 0.30175(10) 0.58780(14) 0.0312(3) Uani d . 1 . .
H H15A -0.0265 0.3454 0.5619 0.047 Uiso calc R 1 . .
H H15B 0.0686 0.2662 0.6793 0.047 Uiso calc R 1 . .
H H15C 0.0465 0.2429 0.5175 0.047 Uiso calc R 1 . .
O O16 0.16393(8) 0.60560(7) 0.10891(9) 0.0329(2) Uani d . 1 . .
C C17 0.26678(12) 0.68455(11) 0.11745(14) 0.0343(3) Uani d . 1 . .
H H17A 0.267 0.7454 0.1833 0.051 Uiso calc R 1 . .
H H17B 0.2539 0.717 0.0248 0.051 Uiso calc R 1 . .
H H17C 0.3489 0.6445 0.15 0.051 Uiso calc R 1 . .

loop_
_atom_site_aniso_label
_atom_site_aniso_U_11
_atom_site_aniso_U_22
_atom_site_aniso_U_33
_atom_site_aniso_U_12
_atom_site_aniso_U_13
_atom_site_aniso_U_23
C1 0.0197(5) 0.0189(5) 0.0216(6) 0.0014(4) 0.0039(5) -0.0032(4)
C2 0.0235(6) 0.0185(5) 0.0240(6) 0.0011(4) 0.0078(5) -0.0006(4)
C3 0.0214(6) 0.0238(6) 0.0283(7) -0.0040(5) 0.0057(5) -0.0044(5)
C4 0.0232(6) 0.0288(6) 0.0226(7) -0.0007(5) 0.0013(5) -0.0040(5)
C5 0.0259(6) 0.0244(6) 0.0207(6) 0.0029(5) 0.0058(5) -0.0004(4)
C6 0.0213(6) 0.0227(5) 0.0234(6) -0.0017(4) 0.0063(5) -0.0010(5)
N7 0.0239(5) 0.0238(5) 0.0197(5) -0.0049(4) 0.0034(5) 0.0027(4)
C8 0.0192(6) 0.0200(5) 0.0215(6) 0.0012(4) 0.0058(5) -0.0016(4)
O9 0.0280(5) 0.0256(4) 0.0225(5) -0.0062(3) 0.0061(4) 0.0023(3)
N10 0.0258(5) 0.0261(5) 0.0200(6) -0.0075(4) 0.0034(5) 0.0014(4)
C11 0.0240(6) 0.0309(6) 0.0237(7) -0.0082(5) 0.0054(5) -0.0030(5)
C12 0.0223(6) 0.0321(6) 0.0241(7) -0.0023(5) 0.0042(5) -0.0035(5)
O13 0.0307(5) 0.0228(4) 0.0247(5) -0.0005(3) 0.0095(4) 0.0010(3)
O14 0.0259(4) 0.0278(4) 0.0264(5) -0.0069(3) 0.0060(4) 0.0041(3)
C15 0.0289(6) 0.0268(6) 0.0378(7) -0.0076(5) 0.0111(6) 0.0028(5)
O16 0.0316(5) 0.0406(5) 0.0220(5) -0.0059(4) 0.0031(4) 0.0058(4)
C17 0.0330(7) 0.0360(7) 0.0326(7) -0.0024(5) 0.0092(6) 0.0094(6)

loop_
_atom_type_symbol
_atom_type_description
_atom_type_scat_dispersion_real
_atom_type_scat_dispersion_imag
_atom_type_scat_source
C C 0.0033 0.0016 'International Tables Vol C Tables 4.2.6.8 and 6.1.1.4'
H H 0 0 'International Tables Vol C Tables 4.2.6.8 and 6.1.1.4'
N N 0.0061 0.0033 'International Tables Vol C Tables 4.2.6.8 and 6.1.1.4'
O O 0.0106 0.006 'International Tables Vol C Tables 4.2.6.8 and 6.1.1.4'

loop_
_geom_angle_atom_site_label_1
_geom_angle_atom_site_label_2
_geom_angle_atom_site_label_3
_geom_angle_site_symmetry_1
_geom_angle_site_symmetry_3
_geom_angle
_geom_angle_publ_flag
C6 C1 N7 . . 124.46(10) ?
C6 C1 C2 . . 119.40(10) ?
N7 C1 C2 . . 116.14(10) ?
O14 C2 C3 . . 125.13(9) ?
O14 C2 C1 . . 114.68(10) ?
C3 C2 C1 . . 120.19(10) ?
C2 C3 C4 . . 120.42(10) ?
C2 C3 H3 . . 119.8 ?
C4 C3 H3 . . 119.8 ?
C5 C4 C3 . . 119.44(11) ?
C5 C4 H4 . . 120.3 ?
C3 C4 H4 . . 120.3 ?
O16 C5 C4 . . 115.51(10) ?
O16 C5 C6 . . 123.35(10) ?
C4 C5 C6 . . 121.13(10) ?
C1 C6 C5 . . 119.41(10) ?
C1 C6 H6 . . 120.3 ?
C5 C6 H6 . . 120.3 ?
C8 N7 C1 . . 127.44(9) ?
C8 N7 H7 . . 117.6(9) ?
C1 N7 H7 . . 114.0(9) ?
O9 C8 N10 . . 122.59(10) ?
O9 C8 N7 . . 123.54(10) ?
N10 C8 N7 . . 113.87(9) ?
C8 N10 C11 . . 121.61(9) ?
C8 N10 H10 . . 118.4(9) ?
C11 N10 H10 . . 119.5(9) ?
N10 C11 C12 . . 110.24(9) ?
N10 C11 H11A . . 109.6 ?
C12 C11 H11A . . 109.6 ?
N10 C11 H11B . . 109.6 ?
C12 C11 H11B . . 109.6 ?
H11A C11 H11B . . 108.1 ?
O13 C12 C11 . . 112.35(10) ?
O13 C12 H12A . . 109.1 ?
C11 C12 H12A . . 109.1 ?
O13 C12 H12B . . 109.1 ?
C11 C12 H12B . . 109.1 ?
H12A C12 H12B . . 107.9 ?
C12 O13 H13 . . 106.6(10) ?
C2 O14 C15 . . 116.85(9) ?
O14 C15 H15A . . 109.5 ?
O14 C15 H15B . . 109.5 ?
H15A C15 H15B . . 109.5 ?
O14 C15 H15C . . 109.5 ?
H15A C15 H15C . . 109.5 ?
H15B C15 H15C . . 109.5 ?
C5 O16 C17 . . 117.49(9) ?
O16 C17 H17A . . 109.5 ?
O16 C17 H17B . . 109.5 ?
H17A C17 H17B . . 109.5 ?
O16 C17 H17C . . 109.5 ?
H17A C17 H17C . . 109.5 ?
H17B C17 H17C . . 109.5 ?

loop_
_geom_bond_atom_site_label_1
_geom_bond_atom_site_label_2
_geom_bond_site_symmetry_2
_geom_bond_distance
_geom_bond_publ_flag
C1 C6 . 1.3918(15) ?
C1 N7 . 1.4039(15) ?
C1 C2 . 1.4068(15) ?
C2 O14 . 1.3754(13) ?
C2 C3 . 1.3806(17) ?
C3 C4 . 1.3883(16) ?
C3 H3 . 0.93 ?
C4 C5 . 1.3819(16) ?
C4 H4 . 0.93 ?
C5 O16 . 1.3809(13) ?
C5 C6 . 1.3931(17) ?
C6 H6 . 0.93 ?
N7 C8 . 1.3746(14) ?
N7 H7 . 0.870(14) ?
C8 O9 . 1.2337(12) ?
C8 N10 . 1.3457(15) ?
N10 C11 . 1.4531(14) ?
N10 H10 . 0.856(14) ?
C11 C12 . 1.5051(16) ?
C11 H11A . 0.97 ?
C11 H11B . 0.97 ?
C12 O13 . 1.4262(13) ?
C12 H12A . 0.97 ?
C12 H12B . 0.97 ?
O13 H13 . 0.887(17) ?
O14 C15 . 1.4236(13) ?
C15 H15A . 0.96 ?
C15 H15B . 0.96 ?
C15 H15C . 0.96 ?
O16 C17 . 1.4224(14) ?
C17 H17A . 0.96 ?
C17 H17B . 0.96 ?
C17 H17C . 0.96 ?

loop_
_geom_hbond_atom_site_label_D
_geom_hbond_atom_site_label_H
_geom_hbond_atom_site_label_A
_geom_hbond_site_symmetry_A
_geom_hbond_distance_DH
_geom_hbond_distance_HA
_geom_hbond_distance_DA
_geom_hbond_angle_DHA
N7 H7 O14 . 0.870(14) 2.153(13) 2.5995(12) 111.4(11)
N7 H7 O13 3_667 0.870(14) 2.251(14) 3.0473(13) 152.3(12)
N10 H10 O13 3_667 0.856(14) 2.156(14) 2.9642(12) 157.1(12)
O13 H13 O9 4_576 0.887(17) 1.858(18) 2.7417(11) 174.0(15)

loop_
_cod_related_entry_id
_cod_related_entry_database
_cod_related_entry_code
1 ChemSpider 24745592
